data_7132409
loop_
_publ_author_name
'Gentile, Giuseppe'
'Bartolomei, Beatrice'
'Dosso, Jacopo'
'Demitri, Nicola'
'Filippini, Giacomo'
'Prato, Maurizio'

_publ_section_title
;
 Synthesis of a novel tetra-phenol &#x3c0;-extended phenazine and its
 application as an organo-photocatalyst.
;
_journal_issue 5
_journal_name_full 'Chemical communications (Cambridge, England)'
_journal_page_first 602
_journal_page_last 605
_journal_paper_doi 10.1039/d3cc05176e
_journal_volume 60
_journal_year 2024
_chemical_formula_moiety 'C48 H42 N2'
_chemical_formula_sum 'C48 H42 N2'
_chemical_formula_weight 646.83
_space_group_crystal_system triclinic
_space_group_IT_number 2
_space_group_name_Hall '-P 1'
_space_group_name_H-M_alt 'P -1'
_atom_sites_solution_hydrogens geom
_atom_sites_solution_primary direct
_atom_sites_solution_secondary difmap
_audit_block_doi 10.5517/ccdc.csd.cc29gq9t
_audit_creation_method SHELXL-2018/3
_audit_update_record
;
2021-12-16 deposited with the CCDC.	2023-11-26 downloaded from the CCDC.
;
_cell_angle_alpha 95.35(3)
_cell_angle_beta 113.56(3)
_cell_angle_gamma 111.60(3)
_cell_formula_units_Z 2
_cell_length_a 12.669(3)
_cell_length_b 12.856(3)
_cell_length_c 13.378(3)
_cell_measurement_reflns_used 529
_cell_measurement_temperature 100(2)
_cell_measurement_theta_max 28.010
_cell_measurement_theta_min 1.510
_cell_volume 1781.6(11)
_computing_cell_refinement 'XDS (Kabsch, 2010)'
_computing_data_collection 'MXCuBE3 (Mueller,2017)'
_computing_data_reduction 'XDS (Kabsch, 2010)'
_computing_molecular_graphics 'Ortep3 for Windows - Coot'
_computing_publication_material 'enCIFer - publCIF'
_computing_structure_refinement 'SHELXL-2018/3 (Sheldrick, 2015)'
_computing_structure_solution 'SHELXT (Sheldrick, 2015)'
_diffrn_ambient_temperature 100(2)
_diffrn_measured_fraction_theta_full 0.997
_diffrn_measured_fraction_theta_max 0.952
_diffrn_measurement_device_type
;
'Arinax MD2s Goniometer, Pilatus 6M detector'
;
_diffrn_measurement_method 'Rotating crystal'
_diffrn_radiation_type Synchrotron
_diffrn_radiation_wavelength 0.6199
_diffrn_reflns_av_R_equivalents 0.1461
_diffrn_reflns_av_unetI/netI 0.1373
_diffrn_reflns_Laue_measured_fraction_full 0.997
_diffrn_reflns_Laue_measured_fraction_max 0.952
_diffrn_reflns_limit_h_max 19
_diffrn_reflns_limit_h_min -19
_diffrn_reflns_limit_k_max 19
_diffrn_reflns_limit_k_min -19
_diffrn_reflns_limit_l_max 18
_diffrn_reflns_limit_l_min -18
_diffrn_reflns_number 63464
_diffrn_reflns_point_group_measured_fraction_full 0.997
_diffrn_reflns_point_group_measured_fraction_max 0.952
_diffrn_reflns_theta_full 21.835
_diffrn_reflns_theta_max 28.010
_diffrn_reflns_theta_min 1.510
_diffrn_source 'Elettra Synchrotron - XRD2 BL'
_diffrn_standards_decay_% 0
_diffrn_standards_interval_count 0
_diffrn_standards_number 0
_exptl_absorpt_coefficient_mu 0.053
_exptl_absorpt_correction_type none
_exptl_crystal_colour Colourless
_exptl_crystal_density_diffrn 1.206
_exptl_crystal_description 'Tiny blocks'
_exptl_crystal_F_000 688
_exptl_crystal_size_max 0.100
_exptl_crystal_size_mid 0.050
_exptl_crystal_size_min 0.020
_refine_diff_density_max 0.315
_refine_diff_density_min -0.309
_refine_diff_density_rms 0.062
_refine_ls_extinction_method none
_refine_ls_goodness_of_fit_ref 0.958
_refine_ls_hydrogen_treatment constr
_refine_ls_matrix_type full
_refine_ls_number_parameters 457
_refine_ls_number_reflns 12362
_refine_ls_number_restraints 0
_refine_ls_restrained_S_all 0.958
_refine_ls_R_factor_all 0.1607
_refine_ls_R_factor_gt 0.0684
_refine_ls_shift/su_max 0.000
_refine_ls_shift/su_mean 0.000
_refine_ls_structure_factor_coef Fsqd
_refine_ls_weighting_details 'w=1/[\s^2^(Fo^2^)+(0.0671P)^2^] where P=(Fo^2^+2Fc^2^)/3'
_refine_ls_weighting_scheme calc
_refine_ls_wR_factor_gt 0.1479
_refine_ls_wR_factor_ref 0.1862
_reflns_Friedel_coverage 0.000
_reflns_number_gt 5883
_reflns_number_total 12362
_reflns_threshold_expression 'I > 2\s(I)'
_cod_data_source_file d3cc05176e2.cif
_cod_data_source_block 3a
_cod_depositor_comments 'Adding full bibliography for 7132409--7132612.cif.'
_cod_original_cell_volume 1781.4(8)
_cod_database_code 7132409
_shelx_shelxl_version_number 2018/3
_shelx_space_group_comment
;
The symmetry employed for this shelxl refinement is uniquely defined
by the following loop, which should always be used as a source of
symmetry information in preference to the above space-group names.
They are only intended as comments.
;
_shelx_estimated_absorpt_t_min 0.995
_shelx_estimated_absorpt_t_max 0.999

loop_
_space_group_symop_operation_xyz
'x, y, z'
'-x, -y, -z'

loop_
_atom_site_label
_atom_site_type_symbol
_atom_site_fract_x
_atom_site_fract_y
_atom_site_fract_z
_atom_site_U_iso_or_equiv
_atom_site_adp_type
_atom_site_occupancy
_atom_site_site_symmetry_order
_atom_site_calc_flag
_atom_site_refinement_flags_posn
_atom_site_refinement_flags_adp
_atom_site_refinement_flags_occupancy
_atom_site_disorder_assembly
_atom_site_disorder_group
C41 C 0.43561(18) 0.77033(16) 0.59002(15) 0.0250(4) Uani 1 1 d . . . . .
C42 C 0.4819(2) 0.69987(18) 0.55180(16) 0.0288(4) Uani 1 1 d . . . . .
H42 H 0.561237 0.701595 0.601891 0.035 Uiso 1 1 calc R U . . .
C43 C 0.4127(2) 0.62813(18) 0.44187(16) 0.0292(4) Uani 1 1 d . . . . .
H43 H 0.445558 0.580590 0.418279 0.035 Uiso 1 1 calc R U . . .
C44 C 0.29607(19) 0.62272(17) 0.36382(16) 0.0265(4) Uani 1 1 d . . . . .
C45 C 0.25459(19) 0.69623(18) 0.40238(16) 0.0289(4) Uani 1 1 d . . . . .
H45 H 0.177112 0.696962 0.351247 0.035 Uiso 1 1 calc R U . . .
C46 C 0.32202(19) 0.76886(18) 0.51296(16) 0.0275(4) Uani 1 1 d . . . . .
H46 H 0.290099 0.817746 0.535850 0.033 Uiso 1 1 calc R U . . .
N1 N 0.44005(14) 0.70483(13) 0.83216(13) 0.0230(3) Uani 1 1 d . . . . .
C2 C 0.56855(17) 0.74507(16) 0.84681(15) 0.0229(4) Uani 1 1 d . . . . .
C3 C 0.60086(18) 0.81475(17) 0.78329(15) 0.0234(4) Uani 1 1 d . . . . .
N4 N 0.50386(15) 0.84086(14) 0.70493(13) 0.0243(3) Uani 1 1 d . . . . .
C5 C 0.43298(17) 0.86635(16) 0.75744(15) 0.0231(4) Uani 1 1 d . . . . .
C6 C 0.40299(17) 0.79889(16) 0.82334(15) 0.0234(4) Uani 1 1 d . . . . .
C19 C 0.35120(17) 0.82773(16) 0.89409(15) 0.0232(4) Uani 1 1 d . . . . .
C24 C 0.33073(17) 0.92863(16) 0.89320(15) 0.0235(4) Uani 1 1 d . . . . .
C25 C 0.35904(18) 0.99900(16) 0.81976(15) 0.0241(4) Uani 1 1 d . . . . .
C30 C 0.41240(17) 0.96891(16) 0.75327(15) 0.0239(4) Uani 1 1 d . . . . .
C23 C 0.28675(18) 0.95937(17) 0.96794(16) 0.0259(4) Uani 1 1 d . . . . .
H23 H 0.273890 1.027657 0.970135 0.031 Uiso 1 1 calc R U . . .
C22 C 0.26226(19) 0.89221(18) 1.03745(17) 0.0294(4) Uani 1 1 d . . . . .
H22 H 0.232704 0.914447 1.086963 0.035 Uiso 1 1 calc R U . . .
C21 C 0.28061(19) 0.79136(18) 1.03574(17) 0.0298(4) Uani 1 1 d . . . . .
H21 H 0.261998 0.744577 1.082990 0.036 Uiso 1 1 calc R U . . .
C20 C 0.32548(18) 0.75990(17) 0.96584(16) 0.0274(4) Uani 1 1 d . . . . .
H20 H 0.339245 0.692081 0.965845 0.033 Uiso 1 1 calc R U . . .
C18 C 0.72903(18) 0.86696(16) 0.79714(15) 0.0237(4) Uani 1 1 d . . . . .
C13 C 0.82339(18) 0.84251(16) 0.87788(15) 0.0242(4) Uani 1 1 d . . . . .
C12 C 0.78989(18) 0.76929(16) 0.94792(15) 0.0240(4) Uani 1 1 d . . . . .
C7 C 0.66219(18) 0.72068(16) 0.93253(15) 0.0232(4) Uani 1 1 d . . . . .
C29 C 0.44566(19) 1.04002(17) 0.68611(16) 0.0278(4) Uani 1 1 d . . . . .
H29 H 0.482821 1.020327 0.642669 0.033 Uiso 1 1 calc R U . . .
C28 C 0.4247(2) 1.13743(18) 0.68310(17) 0.0330(5) Uani 1 1 d . . . . .
H28 H 0.446524 1.184231 0.636960 0.040 Uiso 1 1 calc R U . . .
C27 C 0.3714(2) 1.16800(18) 0.74779(17) 0.0330(5) Uani 1 1 d . . . . .
H27 H 0.356766 1.235311 0.745392 0.040 Uiso 1 1 calc R U . . .
C26 C 0.34016(19) 1.10045(17) 0.81479(17) 0.0291(4) Uani 1 1 d . . . . .
H26 H 0.304929 1.122596 0.858955 0.035 Uiso 1 1 calc R U . . .
C14 C 0.94818(19) 0.89276(18) 0.88765(16) 0.0284(4) Uani 1 1 d . . . . .
H14 H 1.013234 0.877264 0.940727 0.034 Uiso 1 1 calc R U . . .
C15 C 0.9776(2) 0.96309(18) 0.82262(17) 0.0316(4) Uani 1 1 d . . . . .
H15 H 1.061798 0.994592 0.830015 0.038 Uiso 1 1 calc R U . . .
C16 C 0.8834(2) 0.98895(18) 0.74478(17) 0.0304(4) Uani 1 1 d . . . . .
H16 H 0.904638 1.039414 0.701102 0.037 Uiso 1 1 calc R U . . .
C17 C 0.76150(19) 0.94133(17) 0.73218(16) 0.0275(4) Uani 1 1 d . . . . .
H17 H 0.697959 0.958455 0.679167 0.033 Uiso 1 1 calc R U . . .
C8 C 0.62936(19) 0.65179(17) 1.00123(16) 0.0263(4) Uani 1 1 d . . . . .
H8 H 0.543593 0.619173 0.990143 0.032 Uiso 1 1 calc R U . . .
C9 C 0.7211(2) 0.63157(18) 1.08437(16) 0.0290(4) Uani 1 1 d . . . . .
H9 H 0.698740 0.585441 1.130754 0.035 Uiso 1 1 calc R U . . .
C10 C 0.8471(2) 0.67907(18) 1.10030(16) 0.0300(4) Uani 1 1 d . . . . .
H10 H 0.910111 0.664916 1.157720 0.036 Uiso 1 1 calc R U . . .
C11 C 0.88117(19) 0.74606(17) 1.03392(15) 0.0280(4) Uani 1 1 d . . . . .
H11 H 0.967296 0.777233 1.045951 0.034 Uiso 1 1 calc R U . . .
C34 C 0.15880(18) 0.37124(17) 0.59664(15) 0.0257(4) Uani 1 1 d . . . . .
C35 C 0.28970(18) 0.40797(17) 0.63424(16) 0.0262(4) Uani 1 1 d . . . . .
H35 H 0.316812 0.357241 0.606526 0.031 Uiso 1 1 calc R U . . .
C36 C 0.38217(19) 0.51620(16) 0.71085(16) 0.0254(4) Uani 1 1 d . . . . .
H36 H 0.470563 0.537992 0.734308 0.031 Uiso 1 1 calc R U . . .
C31 C 0.34622(18) 0.59284(16) 0.75344(15) 0.0235(4) Uani 1 1 d . . . . .
C32 C 0.21549(18) 0.55755(17) 0.71782(16) 0.0262(4) Uani 1 1 d . . . . .
H32 H 0.188574 0.608017 0.746250 0.031 Uiso 1 1 calc R U . . .
C33 C 0.12476(18) 0.44927(17) 0.64116(16) 0.0272(4) Uani 1 1 d . . . . .
H33 H 0.036404 0.427277 0.618062 0.033 Uiso 1 1 calc R U . . .
C47 C 0.2190(2) 0.53529(18) 0.24593(16) 0.0307(4) Uani 1 1 d . . . . .
C50 C 0.3032(2) 0.55130(19) 0.18631(17) 0.0338(5) Uani 1 1 d . . . . .
H50A H 0.335749 0.631645 0.181587 0.051 Uiso 1 1 calc R U . . .
H50B H 0.251812 0.497273 0.109540 0.051 Uiso 1 1 calc R U . . .
H50C H 0.375679 0.535171 0.229831 0.051 Uiso 1 1 calc R U . . .
C48 C 0.1765(3) 0.4111(2) 0.2599(2) 0.0456(6) Uani 1 1 d . . . . .
H48A H 0.252532 0.399585 0.303040 0.068 Uiso 1 1 calc R U . . .
H48B H 0.124002 0.353950 0.184822 0.068 Uiso 1 1 calc R U . . .
H48C H 0.125828 0.400966 0.300846 0.068 Uiso 1 1 calc R U . . .
C49 C 0.0988(2) 0.5475(2) 0.17076(18) 0.0429(6) Uani 1 1 d . . . . .
H49A H 0.041746 0.532147 0.205632 0.064 Uiso 1 1 calc R U . . .
H49B H 0.053854 0.491394 0.095589 0.064 Uiso 1 1 calc R U . . .
H49C H 0.123694 0.626833 0.162867 0.064 Uiso 1 1 calc R U . . .
C38 C -0.0488(2) 0.2679(2) 0.41403(17) 0.0345(5) Uani 1 1 d . . . . .
H38A H -0.089034 0.305373 0.444023 0.052 Uiso 1 1 calc R U . . .
H38B H -0.114248 0.191517 0.360376 0.052 Uiso 1 1 calc R U . . .
H38C H -0.009259 0.316894 0.374899 0.052 Uiso 1 1 calc R U . . .
C37 C 0.05476(19) 0.25226(17) 0.51243(16) 0.0276(4) Uani 1 1 d . . . . .
C40 C 0.1090(2) 0.18614(19) 0.46240(18) 0.0359(5) Uani 1 1 d . . . . .
H40A H 0.151460 0.233117 0.423849 0.054 Uiso 1 1 calc R U . . .
H40B H 0.038914 0.111958 0.407688 0.054 Uiso 1 1 calc R U . . .
H40C H 0.171519 0.170952 0.523588 0.054 Uiso 1 1 calc R U . . .
C39 C -0.0077(2) 0.17710(18) 0.57507(18) 0.0334(5) Uani 1 1 d . . . . .
H39A H 0.057357 0.163966 0.635818 0.050 Uiso 1 1 calc R U . . .
H39B H -0.076610 0.101973 0.521238 0.050 Uiso 1 1 calc R U . . .
H39C H -0.043430 0.217623 0.607952 0.050 Uiso 1 1 calc R U . . .

loop_
_atom_site_aniso_label
_atom_site_aniso_U_11
_atom_site_aniso_U_22
_atom_site_aniso_U_33
_atom_site_aniso_U_23
_atom_site_aniso_U_13
_atom_site_aniso_U_12
C41 0.0244(9) 0.0248(10) 0.0254(9) 0.0093(7) 0.0119(7) 0.0098(8)
C42 0.0285(10) 0.0317(11) 0.0291(10) 0.0116(8) 0.0132(8) 0.0159(9)
C43 0.0331(11) 0.0323(11) 0.0288(10) 0.0111(8) 0.0155(8) 0.0194(9)
C44 0.0291(10) 0.0272(10) 0.0245(9) 0.0105(7) 0.0134(8) 0.0122(8)
C45 0.0238(10) 0.0326(11) 0.0296(10) 0.0107(8) 0.0102(8) 0.0140(9)
C46 0.0263(10) 0.0294(10) 0.0281(10) 0.0078(8) 0.0128(8) 0.0138(8)
N1 0.0186(7) 0.0208(8) 0.0279(8) 0.0063(6) 0.0103(6) 0.0078(6)
C2 0.0193(9) 0.0219(9) 0.0249(9) 0.0052(7) 0.0096(7) 0.0075(7)
C3 0.0218(9) 0.0271(10) 0.0207(8) 0.0068(7) 0.0089(7) 0.0114(8)
N4 0.0221(8) 0.0278(9) 0.0247(8) 0.0092(6) 0.0106(6) 0.0130(7)
C5 0.0209(9) 0.0267(10) 0.0205(8) 0.0068(7) 0.0085(7) 0.0106(8)
C6 0.0199(9) 0.0218(9) 0.0268(9) 0.0068(7) 0.0100(7) 0.0086(7)
C19 0.0184(8) 0.0237(9) 0.0246(9) 0.0056(7) 0.0083(7) 0.0087(7)
C24 0.0188(9) 0.0230(9) 0.0247(9) 0.0057(7) 0.0079(7) 0.0079(7)
C25 0.0216(9) 0.0215(9) 0.0251(9) 0.0067(7) 0.0085(7) 0.0082(7)
C30 0.0214(9) 0.0231(9) 0.0241(9) 0.0066(7) 0.0084(7) 0.0091(8)
C23 0.0230(9) 0.0250(10) 0.0278(9) 0.0061(7) 0.0096(7) 0.0117(8)
C22 0.0266(10) 0.0343(11) 0.0287(10) 0.0083(8) 0.0137(8) 0.0143(9)
C21 0.0281(10) 0.0329(11) 0.0325(10) 0.0140(8) 0.0168(8) 0.0137(9)
C20 0.0250(10) 0.0272(10) 0.0320(10) 0.0107(8) 0.0145(8) 0.0118(8)
C18 0.0236(9) 0.0233(9) 0.0252(9) 0.0069(7) 0.0125(7) 0.0103(8)
C13 0.0223(9) 0.0239(9) 0.0237(9) 0.0047(7) 0.0100(7) 0.0088(8)
C12 0.0227(9) 0.0235(9) 0.0237(9) 0.0054(7) 0.0094(7) 0.0101(8)
C7 0.0225(9) 0.0225(9) 0.0235(9) 0.0065(7) 0.0098(7) 0.0100(7)
C29 0.0262(10) 0.0290(10) 0.0283(10) 0.0106(8) 0.0128(8) 0.0117(8)
C28 0.0349(12) 0.0297(11) 0.0330(11) 0.0150(9) 0.0146(9) 0.0129(9)
C27 0.0361(12) 0.0270(11) 0.0358(11) 0.0132(8) 0.0135(9) 0.0165(9)
C26 0.0278(10) 0.0271(10) 0.0304(10) 0.0069(8) 0.0117(8) 0.0126(8)
C14 0.0221(9) 0.0328(11) 0.0280(10) 0.0074(8) 0.0116(8) 0.0104(8)
C15 0.0233(10) 0.0320(11) 0.0351(11) 0.0059(9) 0.0147(8) 0.0078(9)
C16 0.0321(11) 0.0306(11) 0.0328(11) 0.0120(8) 0.0202(9) 0.0120(9)
C17 0.0277(10) 0.0286(10) 0.0277(10) 0.0098(8) 0.0142(8) 0.0124(8)
C8 0.0257(10) 0.0273(10) 0.0271(9) 0.0089(8) 0.0127(8) 0.0124(8)
C9 0.0330(11) 0.0289(10) 0.0279(10) 0.0111(8) 0.0146(8) 0.0155(9)
C10 0.0309(11) 0.0324(11) 0.0251(10) 0.0100(8) 0.0090(8) 0.0166(9)
C11 0.0230(9) 0.0316(11) 0.0262(9) 0.0067(8) 0.0087(8) 0.0127(8)
C34 0.0251(9) 0.0258(10) 0.0250(9) 0.0092(7) 0.0117(7) 0.0097(8)
C35 0.0269(10) 0.0248(10) 0.0288(10) 0.0105(8) 0.0131(8) 0.0127(8)
C36 0.0239(9) 0.0249(10) 0.0297(10) 0.0100(8) 0.0131(8) 0.0120(8)
C31 0.0221(9) 0.0212(9) 0.0262(9) 0.0087(7) 0.0107(7) 0.0090(7)
C32 0.0243(9) 0.0234(9) 0.0309(10) 0.0086(8) 0.0125(8) 0.0108(8)
C33 0.0210(9) 0.0286(10) 0.0304(10) 0.0112(8) 0.0107(8) 0.0104(8)
C47 0.0324(11) 0.0328(11) 0.0268(10) 0.0085(8) 0.0145(8) 0.0137(9)
C50 0.0377(12) 0.0354(12) 0.0309(11) 0.0094(9) 0.0170(9) 0.0180(10)
C48 0.0573(16) 0.0320(13) 0.0429(13) 0.0097(10) 0.0272(12) 0.0114(12)
C49 0.0350(12) 0.0541(15) 0.0310(11) 0.0036(10) 0.0097(9) 0.0194(11)
C38 0.0266(10) 0.0369(12) 0.0300(10) 0.0094(9) 0.0087(8) 0.0092(9)
C37 0.0285(10) 0.0250(10) 0.0268(10) 0.0077(8) 0.0123(8) 0.0100(8)
C40 0.0349(12) 0.0319(11) 0.0363(11) 0.0052(9) 0.0158(9) 0.0124(10)
C39 0.0342(12) 0.0265(11) 0.0365(11) 0.0106(9) 0.0176(9) 0.0089(9)

loop_
_atom_type_symbol
_atom_type_description
_atom_type_scat_dispersion_real
_atom_type_scat_dispersion_imag
_atom_type_scat_source
C C 0.0020 0.0012 'International Tables Vol C Tables 4.2.6.8 and 6.1.1.4'
N N 0.0042 0.0025 'International Tables Vol C Tables 4.2.6.8 and 6.1.1.4'
H H 0.0000 0.0000 'International Tables Vol C Tables 4.2.6.8 and 6.1.1.4'

loop_
_citation_id
_citation_doi
_citation_year
1 10.1021/jacs.2c00493 2022

loop_
_geom_angle_atom_site_label_1
_geom_angle_atom_site_label_2
_geom_angle_atom_site_label_3
_geom_angle
_geom_angle_site_symmetry_1
_geom_angle_site_symmetry_3
_geom_angle_publ_flag
C46 C41 C42 118.06(18) . . ?
C46 C41 N4 121.35(18) . . ?
C42 C41 N4 120.59(17) . . ?
C43 C42 C41 120.34(19) . . ?
C43 C42 H42 119.8 . . ?
C41 C42 H42 119.8 . . ?
C42 C43 C44 122.49(19) . . ?
C42 C43 H43 118.8 . . ?
C44 C43 H43 118.8 . . ?
C45 C44 C43 116.09(18) . . ?
C45 C44 C47 123.71(18) . . ?
C43 C44 C47 120.13(18) . . ?
C44 C45 C46 122.57(18) . . ?
C44 C45 H45 118.7 . . ?
C46 C45 H45 118.7 . . ?
C41 C46 C45 120.38(19) . . ?
C41 C46 H46 119.8 . . ?
C45 C46 H46 119.8 . . ?
C31 N1 C2 117.23(15) . . ?
C31 N1 C6 116.62(15) . . ?
C2 N1 C6 109.68(15) . . ?
C3 C2 N1 117.30(16) . . ?
C3 C2 C7 121.43(17) . . ?
N1 C2 C7 121.06(16) . . ?
C2 C3 C18 121.99(17) . . ?
C2 C3 N4 117.90(17) . . ?
C18 C3 N4 120.02(16) . . ?
C41 N4 C3 116.34(15) . . ?
C41 N4 C5 119.02(15) . . ?
C3 N4 C5 110.17(14) . . ?
C6 C5 C30 121.61(17) . . ?
C6 C5 N4 116.96(17) . . ?
C30 C5 N4 120.81(16) . . ?
C5 C6 C19 121.65(17) . . ?
C5 C6 N1 117.80(16) . . ?
C19 C6 N1 120.07(16) . . ?
C20 C19 C24 120.31(17) . . ?
C20 C19 C6 121.21(17) . . ?
C24 C19 C6 118.44(17) . . ?
C19 C24 C23 117.70(17) . . ?
C19 C24 C25 119.94(17) . . ?
C23 C24 C25 122.33(17) . . ?
C26 C25 C30 117.59(17) . . ?
C26 C25 C24 122.58(18) . . ?
C30 C25 C24 119.78(17) . . ?
C29 C30 C25 119.97(17) . . ?
C29 C30 C5 121.49(17) . . ?
C25 C30 C5 118.53(17) . . ?
C22 C23 C24 121.19(18) . . ?
C22 C23 H23 119.4 . . ?
C24 C23 H23 119.4 . . ?
C23 C22 C21 120.41(18) . . ?
C23 C22 H22 119.8 . . ?
C21 C22 H22 119.8 . . ?
C20 C21 C22 120.06(19) . . ?
C20 C21 H21 120.0 . . ?
C22 C21 H21 120.0 . . ?
C21 C20 C19 120.30(18) . . ?
C21 C20 H20 119.8 . . ?
C19 C20 H20 119.8 . . ?
C17 C18 C13 120.23(18) . . ?
C17 C18 C3 121.19(17) . . ?
C13 C18 C3 118.59(17) . . ?
C14 C13 C18 117.37(18) . . ?
C14 C13 C12 122.93(17) . . ?
C18 C13 C12 119.69(17) . . ?
C11 C12 C7 117.63(17) . . ?
C11 C12 C13 122.52(17) . . ?
C7 C12 C13 119.83(16) . . ?
C8 C7 C12 120.32(17) . . ?
C8 C7 C2 121.25(17) . . ?
C12 C7 C2 118.42(17) . . ?
C28 C29 C30 120.51(19) . . ?
C28 C29 H29 119.7 . . ?
C30 C29 H29 119.7 . . ?
C29 C28 C27 120.22(19) . . ?
C29 C28 H28 119.9 . . ?
C27 C28 H28 119.9 . . ?
C26 C27 C28 119.89(19) . . ?
C26 C27 H27 120.1 . . ?
C28 C27 H27 120.1 . . ?
C27 C26 C25 121.81(19) . . ?
C27 C26 H26 119.1 . . ?
C25 C26 H26 119.1 . . ?
C15 C14 C13 121.67(19) . . ?
C15 C14 H14 119.2 . . ?
C13 C14 H14 119.2 . . ?
C14 C15 C16 120.23(19) . . ?
C14 C15 H15 119.9 . . ?
C16 C15 H15 119.9 . . ?
C17 C16 C15 119.85(19) . . ?
C17 C16 H16 120.1 . . ?
C15 C16 H16 120.1 . . ?
C16 C17 C18 120.62(19) . . ?
C16 C17 H17 119.7 . . ?
C18 C17 H17 119.7 . . ?
C9 C8 C7 120.31(19) . . ?
C9 C8 H8 119.8 . . ?
C7 C8 H8 119.8 . . ?
C8 C9 C10 119.85(19) . . ?
C8 C9 H9 120.1 . . ?
C10 C9 H9 120.1 . . ?
C11 C10 C9 120.84(18) . . ?
C11 C10 H10 119.6 . . ?
C9 C10 H10 119.6 . . ?
C10 C11 C12 121.06(19) . . ?
C10 C11 H11 119.5 . . ?
C12 C11 H11 119.5 . . ?
C35 C34 C33 116.21(18) . . ?
C35 C34 C37 123.49(18) . . ?
C33 C34 C37 120.29(17) . . ?
C36 C35 C34 122.39(18) . . ?
C36 C35 H35 118.8 . . ?
C34 C35 H35 118.8 . . ?
C35 C36 C31 120.48(18) . . ?
C35 C36 H36 119.8 . . ?
C31 C36 H36 119.8 . . ?
C36 C31 C32 118.22(18) . . ?
C36 C31 N1 121.30(17) . . ?
C32 C31 N1 120.48(17) . . ?
C33 C32 C31 120.38(18) . . ?
C33 C32 H32 119.8 . . ?
C31 C32 H32 119.8 . . ?
C32 C33 C34 122.32(18) . . ?
C32 C33 H33 118.8 . . ?
C34 C33 H33 118.8 . . ?
C44 C47 C49 112.35(18) . . ?
C44 C47 C50 110.11(17) . . ?
C49 C47 C50 108.91(17) . . ?
C44 C47 C48 108.47(17) . . ?
C49 C47 C48 108.3(2) . . ?
C50 C47 C48 108.66(19) . . ?
C47 C50 H50A 109.5 . . ?
C47 C50 H50B 109.5 . . ?
H50A C50 H50B 109.5 . . ?
C47 C50 H50C 109.5 . . ?
H50A C50 H50C 109.5 . . ?
H50B C50 H50C 109.5 . . ?
C47 C48 H48A 109.5 . . ?
C47 C48 H48B 109.5 . . ?
H48A C48 H48B 109.5 . . ?
C47 C48 H48C 109.5 . . ?
H48A C48 H48C 109.5 . . ?
H48B C48 H48C 109.5 . . ?
C47 C49 H49A 109.5 . . ?
C47 C49 H49B 109.5 . . ?
H49A C49 H49B 109.5 . . ?
C47 C49 H49C 109.5 . . ?
H49A C49 H49C 109.5 . . ?
H49B C49 H49C 109.5 . . ?
C37 C38 H38A 109.5 . . ?
C37 C38 H38B 109.5 . . ?
H38A C38 H38B 109.5 . . ?
C37 C38 H38C 109.5 . . ?
H38A C38 H38C 109.5 . . ?
H38B C38 H38C 109.5 . . ?
C40 C37 C34 112.44(17) . . ?
C40 C37 C38 108.25(16) . . ?
C34 C37 C38 110.16(17) . . ?
C40 C37 C39 107.84(17) . . ?
C34 C37 C39 108.87(16) . . ?
C38 C37 C39 109.20(17) . . ?
C37 C40 H40A 109.5 . . ?
C37 C40 H40B 109.5 . . ?
H40A C40 H40B 109.5 . . ?
C37 C40 H40C 109.5 . . ?
H40A C40 H40C 109.5 . . ?
H40B C40 H40C 109.5 . . ?
C37 C39 H39A 109.5 . . ?
C37 C39 H39B 109.5 . . ?
H39A C39 H39B 109.5 . . ?
C37 C39 H39C 109.5 . . ?
H39A C39 H39C 109.5 . . ?
H39B C39 H39C 109.5 . . ?

loop_
_geom_bond_atom_site_label_1
_geom_bond_atom_site_label_2
_geom_bond_distance
_geom_bond_site_symmetry_2
_geom_bond_publ_flag
C41 C46 1.387(3) . ?
C41 C42 1.403(3) . ?
C41 N4 1.426(3) . ?
C42 C43 1.379(3) . ?
C42 H42 0.9500 . ?
C43 C44 1.399(3) . ?
C43 H43 0.9500 . ?
C44 C45 1.388(3) . ?
C44 C47 1.528(3) . ?
C45 C46 1.391(3) . ?
C45 H45 0.9500 . ?
C46 H46 0.9500 . ?
N1 C31 1.432(3) . ?
N1 C2 1.436(2) . ?
N1 C6 1.448(2) . ?
C2 C3 1.357(3) . ?
C2 C7 1.440(3) . ?
C3 C18 1.434(3) . ?
C3 N4 1.436(2) . ?
N4 C5 1.444(2) . ?
C5 C6 1.357(3) . ?
C5 C30 1.437(3) . ?
C6 C19 1.440(3) . ?
C19 C20 1.409(3) . ?
C19 C24 1.413(3) . ?
C24 C23 1.414(3) . ?
C24 C25 1.456(3) . ?
C25 C26 1.413(3) . ?
C25 C30 1.417(3) . ?
C30 C29 1.412(3) . ?
C23 C22 1.375(3) . ?
C23 H23 0.9500 . ?
C22 C21 1.399(3) . ?
C22 H22 0.9500 . ?
C21 C20 1.373(3) . ?
C21 H21 0.9500 . ?
C20 H20 0.9500 . ?
C18 C17 1.411(3) . ?
C18 C13 1.415(3) . ?
C13 C14 1.414(3) . ?
C13 C12 1.460(3) . ?
C12 C11 1.416(3) . ?
C12 C7 1.420(3) . ?
C7 C8 1.410(3) . ?
C29 C28 1.373(3) . ?
C29 H29 0.9500 . ?
C28 C27 1.400(3) . ?
C28 H28 0.9500 . ?
C27 C26 1.375(3) . ?
C27 H27 0.9500 . ?
C26 H26 0.9500 . ?
C14 C15 1.368(3) . ?
C14 H14 0.9500 . ?
C15 C16 1.407(3) . ?
C15 H15 0.9500 . ?
C16 C17 1.366(3) . ?
C16 H16 0.9500 . ?
C17 H17 0.9500 . ?
C8 C9 1.378(3) . ?
C8 H8 0.9500 . ?
C9 C10 1.398(3) . ?
C9 H9 0.9500 . ?
C10 C11 1.375(3) . ?
C10 H10 0.9500 . ?
C11 H11 0.9500 . ?
C34 C35 1.392(3) . ?
C34 C33 1.400(3) . ?
C34 C37 1.534(3) . ?
C35 C36 1.390(3) . ?
C35 H35 0.9500 . ?
C36 C31 1.391(3) . ?
C36 H36 0.9500 . ?
C31 C32 1.397(3) . ?
C32 C33 1.387(3) . ?
C32 H32 0.9500 . ?
C33 H33 0.9500 . ?
C47 C49 1.528(3) . ?
C47 C50 1.538(3) . ?
C47 C48 1.541(3) . ?
C50 H50A 0.9800 . ?
C50 H50B 0.9800 . ?
C50 H50C 0.9800 . ?
C48 H48A 0.9800 . ?
C48 H48B 0.9800 . ?
C48 H48C 0.9800 . ?
C49 H49A 0.9800 . ?
C49 H49B 0.9800 . ?
C49 H49C 0.9800 . ?
C38 C37 1.536(3) . ?
C38 H38A 0.9800 . ?
C38 H38B 0.9800 . ?
C38 H38C 0.9800 . ?
C37 C40 1.528(3) . ?
C37 C39 1.543(3) . ?
C40 H40A 0.9800 . ?
C40 H40B 0.9800 . ?
C40 H40C 0.9800 . ?
C39 H39A 0.9800 . ?
C39 H39B 0.9800 . ?
C39 H39C 0.9800 . ?

loop_
_geom_torsion_atom_site_label_1
_geom_torsion_atom_site_label_2
_geom_torsion_atom_site_label_3
_geom_torsion_atom_site_label_4
_geom_torsion
_geom_torsion_site_symmetry_1
_geom_torsion_site_symmetry_2
_geom_torsion_site_symmetry_3
_geom_torsion_site_symmetry_4
_geom_torsion_publ_flag
C46 C41 C42 C43 -2.6(3) . . . . ?
N4 C41 C42 C43 177.28(18) . . . . ?
C41 C42 C43 C44 0.7(3) . . . . ?
C42 C43 C44 C45 1.5(3) . . . . ?
C42 C43 C44 C47 -175.60(19) . . . . ?
C43 C44 C45 C46 -1.9(3) . . . . ?
C47 C44 C45 C46 175.08(19) . . . . ?
C42 C41 C46 C45 2.2(3) . . . . ?
N4 C41 C46 C45 -177.67(18) . . . . ?
C44 C45 C46 C41 0.1(3) . . . . ?
C31 N1 C2 C3 94.6(2) . . . . ?
C6 N1 C2 C3 -41.4(2) . . . . ?
C31 N1 C2 C7 -90.7(2) . . . . ?
C6 N1 C2 C7 133.27(18) . . . . ?
N1 C2 C3 C18 175.22(16) . . . . ?
C7 C2 C3 C18 0.5(3) . . . . ?
N1 C2 C3 N4 -1.3(3) . . . . ?
C7 C2 C3 N4 -175.96(16) . . . . ?
C46 C41 N4 C3 165.15(18) . . . . ?
C42 C41 N4 C3 -14.7(3) . . . . ?
C46 C41 N4 C5 29.5(3) . . . . ?
C42 C41 N4 C5 -150.32(18) . . . . ?
C2 C3 N4 C41 -96.5(2) . . . . ?
C18 C3 N4 C41 86.9(2) . . . . ?
C2 C3 N4 C5 42.8(2) . . . . ?
C18 C3 N4 C5 -133.77(18) . . . . ?
C41 N4 C5 C6 97.5(2) . . . . ?
C3 N4 C5 C6 -40.6(2) . . . . ?
C41 N4 C5 C30 -91.4(2) . . . . ?
C3 N4 C5 C30 130.49(18) . . . . ?
C30 C5 C6 C19 -1.2(3) . . . . ?
N4 C5 C6 C19 169.88(16) . . . . ?
C30 C5 C6 N1 -173.27(16) . . . . ?
N4 C5 C6 N1 -2.2(2) . . . . ?
C31 N1 C6 C5 -92.9(2) . . . . ?
C2 N1 C6 C5 43.4(2) . . . . ?
C31 N1 C6 C19 94.9(2) . . . . ?
C2 N1 C6 C19 -128.82(18) . . . . ?
C5 C6 C19 C20 -177.28(18) . . . . ?
N1 C6 C19 C20 -5.3(3) . . . . ?
C5 C6 C19 C24 0.5(3) . . . . ?
N1 C6 C19 C24 172.44(16) . . . . ?
C20 C19 C24 C23 1.3(3) . . . . ?
C6 C19 C24 C23 -176.48(17) . . . . ?
C20 C19 C24 C25 179.27(17) . . . . ?
C6 C19 C24 C25 1.5(3) . . . . ?
C19 C24 C25 C26 179.76(18) . . . . ?
C23 C24 C25 C26 -2.4(3) . . . . ?
C19 C24 C25 C30 -2.8(3) . . . . ?
C23 C24 C25 C30 175.04(17) . . . . ?
C26 C25 C30 C29 0.6(3) . . . . ?
C24 C25 C30 C29 -176.99(17) . . . . ?
C26 C25 C30 C5 179.72(17) . . . . ?
C24 C25 C30 C5 2.2(3) . . . . ?
C6 C5 C30 C29 178.92(18) . . . . ?
N4 C5 C30 C29 8.2(3) . . . . ?
C6 C5 C30 C25 -0.2(3) . . . . ?
N4 C5 C30 C25 -170.90(16) . . . . ?
C19 C24 C23 C22 -1.3(3) . . . . ?
C25 C24 C23 C22 -179.16(18) . . . . ?
C24 C23 C22 C21 0.1(3) . . . . ?
C23 C22 C21 C20 1.2(3) . . . . ?
C22 C21 C20 C19 -1.1(3) . . . . ?
C24 C19 C20 C21 -0.2(3) . . . . ?
C6 C19 C20 C21 177.57(18) . . . . ?
C2 C3 C18 C17 -178.51(18) . . . . ?
N4 C3 C18 C17 -2.1(3) . . . . ?
C2 C3 C18 C13 1.4(3) . . . . ?
N4 C3 C18 C13 177.87(17) . . . . ?
C17 C18 C13 C14 -1.6(3) . . . . ?
C3 C18 C13 C14 178.39(17) . . . . ?
C17 C18 C13 C12 177.46(17) . . . . ?
C3 C18 C13 C12 -2.5(3) . . . . ?
C14 C13 C12 C11 2.2(3) . . . . ?
C18 C13 C12 C11 -176.91(18) . . . . ?
C14 C13 C12 C7 -179.30(18) . . . . ?
C18 C13 C12 C7 1.6(3) . . . . ?
C11 C12 C7 C8 -0.1(3) . . . . ?
C13 C12 C7 C8 -178.72(17) . . . . ?
C11 C12 C7 C2 178.93(17) . . . . ?
C13 C12 C7 C2 0.3(3) . . . . ?
C3 C2 C7 C8 177.61(18) . . . . ?
N1 C2 C7 C8 3.1(3) . . . . ?
C3 C2 C7 C12 -1.4(3) . . . . ?
N1 C2 C7 C12 -175.89(16) . . . . ?
C25 C30 C29 C28 -1.1(3) . . . . ?
C5 C30 C29 C28 179.77(18) . . . . ?
C30 C29 C28 C27 0.7(3) . . . . ?
C29 C28 C27 C26 0.2(3) . . . . ?
C28 C27 C26 C25 -0.7(3) . . . . ?
C30 C25 C26 C27 0.3(3) . . . . ?
C24 C25 C26 C27 177.81(19) . . . . ?
C18 C13 C14 C15 0.5(3) . . . . ?
C12 C13 C14 C15 -178.55(19) . . . . ?
C13 C14 C15 C16 1.1(3) . . . . ?
C14 C15 C16 C17 -1.6(3) . . . . ?
C15 C16 C17 C18 0.5(3) . . . . ?
C13 C18 C17 C16 1.2(3) . . . . ?
C3 C18 C17 C16 -178.87(18) . . . . ?
C12 C7 C8 C9 0.4(3) . . . . ?
C2 C7 C8 C9 -178.63(18) . . . . ?
C7 C8 C9 C10 -0.3(3) . . . . ?
C8 C9 C10 C11 0.0(3) . . . . ?
C9 C10 C11 C12 0.3(3) . . . . ?
C7 C12 C11 C10 -0.2(3) . . . . ?
C13 C12 C11 C10 178.36(18) . . . . ?
C33 C34 C35 C36 -0.5(3) . . . . ?
C37 C34 C35 C36 -179.85(18) . . . . ?
C34 C35 C36 C31 0.1(3) . . . . ?
C35 C36 C31 C32 0.5(3) . . . . ?
C35 C36 C31 N1 -179.81(17) . . . . ?
C2 N1 C31 C36 12.9(3) . . . . ?
C6 N1 C31 C36 145.88(17) . . . . ?
C2 N1 C31 C32 -167.41(16) . . . . ?
C6 N1 C31 C32 -34.4(2) . . . . ?
C36 C31 C32 C33 -0.6(3) . . . . ?
N1 C31 C32 C33 179.70(17) . . . . ?
C31 C32 C33 C34 0.1(3) . . . . ?
C35 C34 C33 C32 0.4(3) . . . . ?
C37 C34 C33 C32 179.76(18) . . . . ?
C45 C44 C47 C49 6.5(3) . . . . ?
C43 C44 C47 C49 -176.63(19) . . . . ?
C45 C44 C47 C50 128.1(2) . . . . ?
C43 C44 C47 C50 -55.0(2) . . . . ?
C45 C44 C47 C48 -113.1(2) . . . . ?
C43 C44 C47 C48 63.7(2) . . . . ?
C35 C34 C37 C40 -7.8(3) . . . . ?
C33 C34 C37 C40 172.88(17) . . . . ?
C35 C34 C37 C38 -128.68(19) . . . . ?
C33 C34 C37 C38 52.0(2) . . . . ?
C35 C34 C37 C39 111.6(2) . . . . ?
C33 C34 C37 C39 -67.7(2) . . . . ?
